data_8102071
loop_
_publ_author_name
'Tomas, A.'
'Retailleau, P.'
'Viossat, B.'
'Prang\'e, T.'
'Lemoine, P.'

_publ_section_title
;
Crystal structure of bis(3,5-diisopropylsalicylato)(neocuproine)cadmium
(II), Cd(C~13~H~17~O~3~)~2~(C~14~H~12~N~2~)
;
_journal_issue 4
_journal_name_full 'Zeitschrift f\"ur Kristallographie - New Crystal Structures'
_journal_page_first 517
_journal_page_last 519
_journal_volume 221
_journal_year 2006
_chemical_formula_moiety 'C40 H46 Cd N2 O6'
_chemical_formula_structural Cd(C13H17O3)2(C14H12N2)
_chemical_formula_sum 'C40 H46 Cd N2 O6'
_chemical_formula_weight 763.19
_chemical_name_systematic
; 
bis(3,5-diisopropylsalicylato)(neocuproine)cadmium(II) 
;
_space_group_IT_number 2
_symmetry_cell_setting triclinic
_symmetry_space_group_name_Hall '-P 1'
_symmetry_space_group_name_H-M 'P -1'
_atom_sites_solution_hydrogens geom
_atom_sites_solution_primary direct
_atom_sites_solution_secondary difmap
_cell_angle_alpha 105.98(2)
_cell_angle_beta 99.23(2)
_cell_angle_gamma 100.26(2)
_cell_formula_units_Z 2
_cell_length_a 9.870(3)
_cell_length_b 13.971(4)
_cell_length_c 14.491(4)
_cell_measurement_reflns_used 25
_cell_measurement_temperature 293(2)
_cell_measurement_theta_max 29.97
_cell_measurement_theta_min 2.15
_cell_volume 1843.4(10)
_computing_cell_refinement 'HKL Scalepack (Otwinowski & Minor 1997)'
_computing_data_collection 'Collect (Bruker AXS BV, 1997-2004)'
_computing_data_reduction 'HKL Denzo and Scalepack (Otwinowski & Minor 1997)'
_computing_molecular_graphics 'ORTEPII (Johnson, 1976)[7]'
_computing_structure_refinement 'SHELXL-97 (Sheldrick, 1997)[6]'
_computing_structure_solution 'SHELXS-97 (Sheldrick, 1990)[5]'
_diffrn_ambient_temperature 293(2)
_diffrn_detector_area_resol_mean 9
_diffrn_measured_fraction_theta_full 0.994
_diffrn_measured_fraction_theta_max 0.994
_diffrn_measurement_device '95mm CCD camera on \k-goniostat'
_diffrn_measurement_device_type 'Nonius KappaCCD'
_diffrn_measurement_method omega
_diffrn_radiation_monochromator 'horizontally mounted graphite'
_diffrn_radiation_source 'fine-focus sealed tube'
_diffrn_radiation_type MoK\a
_diffrn_radiation_wavelength 0.71073
_diffrn_reflns_av_R_equivalents 0.0398
_diffrn_reflns_av_sigmaI/netI 0.1709
_diffrn_reflns_limit_h_max 13
_diffrn_reflns_limit_h_min -13
_diffrn_reflns_limit_k_max 19
_diffrn_reflns_limit_k_min 0
_diffrn_reflns_limit_l_max 19
_diffrn_reflns_limit_l_min -20
_diffrn_reflns_number 11285
_diffrn_reflns_theta_full 29.97
_diffrn_reflns_theta_max 29.97
_diffrn_reflns_theta_min 2.15
_diffrn_standards_decay_% none
_exptl_absorpt_coefficient_mu 0.640
_exptl_absorpt_correction_type none
_exptl_crystal_colour colorless
_exptl_crystal_density_diffrn 1.375
_exptl_crystal_density_method 'not measured'
_exptl_crystal_description parallelepiped
_exptl_crystal_F_000 792
_exptl_crystal_size_max 0.30
_exptl_crystal_size_mid 0.20
_exptl_crystal_size_min 0.15
_refine_diff_density_max 0.571
_refine_diff_density_min -0.582
_refine_diff_density_rms 0.078
_refine_ls_extinction_method none
_refine_ls_goodness_of_fit_ref 0.933
_refine_ls_hydrogen_treatment mixed
_refine_ls_matrix_type full
_refine_ls_number_parameters 470
_refine_ls_number_reflns 10633
_refine_ls_number_restraints 0
_refine_ls_restrained_S_all 0.933
_refine_ls_R_factor_all 0.2005
_refine_ls_R_factor_gt 0.0429
_refine_ls_shift/su_max 0.016
_refine_ls_shift/su_mean 0.001
_refine_ls_structure_factor_coef Fsqd
_refine_ls_weighting_details 'calc w=1/[\s^2^(Fo^2^)+(0.0537P)^2^+0.0000P] where P=(Fo^2^+2Fc^2^)/3'
_refine_ls_weighting_scheme calc
_refine_ls_wR_factor_gt 0.1055
_refine_ls_wR_factor_ref 0.1485
_reflns_number_gt 4076
_reflns_number_total 10633
_reflns_threshold_expression >2sigma(I)
_cod_data_source_file 1267-1905.cff
_cod_data_source_block tomasNCS1
_cod_original_cell_volume 1843.4(9)
_cod_original_sg_symbol_H-M P-1
_cod_database_code 8102071

loop_
_symmetry_equiv_pos_as_xyz
'x, y, z'
'-x, -y, -z'

loop_
_atom_site_label
_atom_site_type_symbol
_atom_site_fract_x
_atom_site_fract_y
_atom_site_fract_z
_atom_site_U_iso_or_equiv
_atom_site_adp_type
_atom_site_occupancy
_atom_site_symmetry_multiplicity
_atom_site_Wyckoff_symbol
_atom_site_calc_flag
_atom_site_refinement_flags
_atom_site_disorder_assembly
_atom_site_disorder_group
Cd Cd -0.26700(3) 0.32905(3) -0.39880(2) 0.05169(12) Uani 1 2 i d . . .
O1 O -0.2198(3) 0.2728(3) -0.2681(2) 0.0676(9) Uani 1 2 i d . . .
O2 O -0.0522(3) 0.3987(3) -0.2671(2) 0.0677(9) Uani 1 2 i d . . .
O3 O 0.1819(6) 0.4534(5) -0.1320(4) 0.077(2) Uani 0.615(8) 2 i d P A -1
H3 H 0.1247 0.4661 -0.1720 0.092 Uiso 0.615(8) 2 i calc PR A -1
O7 O -0.2226(9) 0.2138(8) -0.1187(7) 0.079(3) Uani 0.385(8) 2 i d P A -2
H7 H -0.2532 0.2190 -0.1727 0.095 Uiso 0.385(8) 2 i calc PR A -2
O21 O -0.3442(4) 0.2095(3) -0.5632(3) 0.0773(10) Uani 1 2 i d . . .
O22 O -0.1214(4) 0.2642(3) -0.4958(3) 0.0750(10) Uani 1 2 i d . . .
O23 O 0.0496(7) 0.1609(6) -0.5614(5) 0.075(2) Uani 0.529(8) 2 i d P B -1
H23 H 0.0190 0.1978 -0.5191 0.090 Uiso 0.529(8) 2 i calc PR B -1
O27 O -0.4237(8) 0.0776(7) -0.7334(7) 0.099(3) Uani 0.471(8) 2 i d P B -2
H27 H -0.4261 0.1256 -0.6865 0.118 Uiso 0.471(8) 2 i calc PR B -2
N41 N -0.3253(3) 0.4821(3) -0.3888(2) 0.0489(8) Uani 1 2 i d . . .
N50 N -0.5026(3) 0.3059(3) -0.3877(3) 0.0523(9) Uani 1 2 i d . . .
C1 C -0.1025(5) 0.3353(4) -0.2278(3) 0.0578(12) Uani 1 2 i d . . .
C2 C -0.0227(5) 0.3325(4) -0.1325(3) 0.0566(11) Uani 1 2 i d . A .
C3 C 0.1137(5) 0.3905(4) -0.0912(3) 0.0601(12) Uani 1 2 i d . . .
H3A H 0.1561 0.4330 -0.1230 0.072 Uiso 0.385(8) 2 i calc PR A -2
C4 C 0.1884(5) 0.3866(4) -0.0035(3) 0.0646(13) Uani 1 2 i d . A .
C5 C 0.1177(3) 0.3279(3) 0.0455(2) 0.0805(16) Uani 1 2 i d . . .
H5 H 0.1648 0.3271 0.1061 0.097 Uiso 1 2 i calc R A .
C6 C -0.0191(3) 0.2709(3) 0.0078(2) 0.0808(16) Uani 1 2 i d R A .
C7 C -0.0893(3) 0.2718(3) -0.0824(2) 0.0690(14) Uani 1 2 i d R . .
H7A H -0.1807 0.2322 -0.1099 0.083 Uiso 0.615(8) 2 i calc PR A -1
C8 C -0.0961(8) 0.2088(7) 0.0634(6) 0.121(3) Uani 1 2 i d . . .
H8 H -0.1670 0.1519 0.0141 0.145 Uiso 1 2 i calc R A .
C9 C -0.1746(12) 0.2728(9) 0.1275(7) 0.194(5) Uani 1 2 i d . A .
H9A H -0.2297 0.2310 0.1572 0.233 Uiso 1 2 i calc R . .
H9B H -0.2359 0.2996 0.0879 0.233 Uiso 1 2 i calc R . .
H9C H -0.1081 0.3284 0.1780 0.233 Uiso 1 2 i calc R . .
C10 C -0.0088(13) 0.1656(11) 0.1190(10) 0.276(9) Uani 1 2 i d . A .
H10A H 0.0777 0.2153 0.1534 0.331 Uiso 1 2 i calc R . .
H10B H 0.0117 0.1069 0.0759 0.331 Uiso 1 2 i calc R . .
H10C H -0.0564 0.1451 0.1657 0.331 Uiso 1 2 i calc R . .
C11 C 0.3382(5) 0.4484(4) 0.0405(4) 0.0720(14) Uani 1 2 i d . . .
H11 H 0.3819 0.4567 -0.0138 0.086 Uiso 1 2 i calc R A .
C12 C 0.4296(7) 0.4009(6) 0.0996(5) 0.109(2) Uani 1 2 i d . A .
H12A H 0.5240 0.4430 0.1215 0.131 Uiso 1 2 i calc R . .
H12B H 0.4309 0.3339 0.0593 0.131 Uiso 1 2 i calc R . .
H12C H 0.3922 0.3954 0.1556 0.131 Uiso 1 2 i calc R . .
C13 C 0.3395(8) 0.5525(5) 0.1043(6) 0.129(3) Uani 1 2 i d . A .
H13A H 0.3021 0.5904 0.0644 0.155 Uiso 1 2 i calc R . .
H13B H 0.4347 0.5877 0.1385 0.155 Uiso 1 2 i calc R . .
H13C H 0.2826 0.5465 0.1513 0.155 Uiso 1 2 i calc R . .
C21 C -0.2215(5) 0.2029(4) -0.5630(4) 0.0572(11) Uani 1 2 i d . . .
C22 C -0.1912(5) 0.1200(3) -0.6412(3) 0.0537(11) Uani 1 2 i d . B .
C23 C -0.0568(5) 0.0990(4) -0.6321(4) 0.0598(12) Uani 1 2 i d . . .
H23A H 0.0161 0.1412 -0.5799 0.072 Uiso 0.471(8) 2 i calc PR B -2
C24 C -0.0310(6) 0.0159(4) -0.6999(4) 0.0718(15) Uani 1 2 i d . B .
C25 C -0.1379(7) -0.0404(4) -0.7782(4) 0.0788(16) Uani 1 2 i d . . .
H25 H -0.1199 -0.0943 -0.8251 0.095 Uiso 1 2 i calc R B .
C26 C -0.2706(6) -0.0225(4) -0.7921(4) 0.0753(14) Uani 1 2 i d . B .
C27 C -0.2953(5) 0.0588(4) -0.7218(4) 0.0652(13) Uani 1 2 i d . . .
H27A H -0.3846 0.0724 -0.7292 0.078 Uiso 0.529(8) 2 i calc PR B -1
C28 C -0.3894(9) -0.0879(7) -0.8809(5) 0.121(3) Uani 1 2 i d . . .
H28 H -0.4644 -0.0505 -0.8766 0.145 Uiso 1 2 i calc R B .
C29 C -0.3512(12) -0.0852(8) -0.9745(6) 0.196(5) Uani 1 2 i d . B .
H29A H -0.2664 -0.1091 -0.9790 0.235 Uiso 1 2 i calc R . .
H29B H -0.3359 -0.0162 -0.9770 0.235 Uiso 1 2 i calc R . .
H29C H -0.4264 -0.1285 -1.0284 0.235 Uiso 1 2 i calc R . .
C30 C -0.4509(13) -0.1824(9) -0.8730(7) 0.239(8) Uani 1 2 i d . B .
H30A H -0.4207 -0.2356 -0.9166 0.287 Uiso 1 2 i calc R . .
H30B H -0.5518 -0.1941 -0.8906 0.287 Uiso 1 2 i calc R . .
H30C H -0.4225 -0.1825 -0.8065 0.287 Uiso 1 2 i calc R . .
C31 C 0.1112(7) -0.0135(7) -0.6848(6) 0.113(2) Uani 1 2 i d . . .
H31 H 0.0874 -0.0783 -0.7387 0.135 Uiso 1 2 i calc R B .
C32 C 0.1363(7) -0.0535(6) -0.6014(6) 0.111(2) Uani 1 2 i d . B .
H32A H 0.2239 -0.0746 -0.5982 0.133 Uiso 1 2 i calc R . .
H32B H 0.0606 -0.1111 -0.6102 0.133 Uiso 1 2 i calc R . .
H32C H 0.1409 -0.0010 -0.5414 0.133 Uiso 1 2 i calc R . .
C33 C 0.2174(9) 0.0391(8) -0.7147(10) 0.206(6) Uani 1 2 i d . B .
H33A H 0.2544 0.1061 -0.6677 0.248 Uiso 1 2 i calc R . .
H33B H 0.1811 0.0451 -0.7779 0.248 Uiso 1 2 i calc R . .
H33C H 0.2913 0.0028 -0.7195 0.248 Uiso 1 2 i calc R . .
C42 C -0.2410(4) 0.5647(4) -0.3910(3) 0.0521(10) Uani 1 2 i d . . .
C43 C -0.2850(5) 0.6562(4) -0.3803(4) 0.0637(12) Uani 1 2 i d . . .
H43 H -0.2239 0.7140 -0.3827 0.076 Uiso 1 2 i calc R . .
C44 C -0.4167(6) 0.6608(4) -0.3663(4) 0.0712(14) Uani 1 2 i d . . .
H44 H -0.4461 0.7216 -0.3594 0.085 Uiso 1 2 i calc R . .
C45 C -0.6473(6) 0.5733(5) -0.3459(4) 0.0741(15) Uani 1 2 i d . . .
H45 H -0.6814 0.6323 -0.3392 0.089 Uiso 1 2 i calc R . .
C46 C -0.7298(5) 0.4894(5) -0.3403(4) 0.0746(16) Uani 1 2 i d . . .
H46 H -0.8180 0.4919 -0.3262 0.090 Uiso 1 2 i calc R . .
C47 C -0.7685(5) 0.3060(5) -0.3522(4) 0.0790(16) Uani 1 2 i d . . .
H47 H -0.8580 0.3050 -0.3394 0.095 Uiso 1 2 i calc R . .
C48 C -0.7192(5) 0.2198(5) -0.3679(4) 0.0806(16) Uani 1 2 i d . . .
H48 H -0.7758 0.1593 -0.3670 0.097 Uiso 1 2 i calc R . .
C49 C -0.5842(5) 0.2209(4) -0.3853(4) 0.0620(12) Uani 1 2 i d . . .
C51 C -0.5499(4) 0.3927(4) -0.3723(3) 0.0509(10) Uani 1 2 i d . . .
C52 C -0.6850(5) 0.3963(4) -0.3554(3) 0.0638(13) Uani 1 2 i d . . .
C53 C -0.5071(5) 0.5750(4) -0.3623(3) 0.0562(12) Uani 1 2 i d . . .
C54 C -0.4592(4) 0.4844(4) -0.3753(3) 0.0491(10) Uani 1 2 i d . . .
C55 C -0.0946(5) 0.5599(4) -0.4048(4) 0.0687(13) Uani 1 2 i d . . .
H55A H -0.0367 0.5618 -0.3441 0.082 Uiso 1 2 i calc R . .
H55B H -0.0551 0.6173 -0.4242 0.082 Uiso 1 2 i calc R . .
H55C H -0.0984 0.4974 -0.4550 0.082 Uiso 1 2 i calc R . .
C56 C -0.5284(6) 0.1271(4) -0.4047(5) 0.0811(16) Uani 1 2 i d . . .
H56A H -0.4934 0.1173 -0.4639 0.097 Uiso 1 2 i calc R . .
H56B H -0.6026 0.0690 -0.4122 0.097 Uiso 1 2 i calc R . .
H56C H -0.4531 0.1343 -0.3504 0.097 Uiso 1 2 i calc R . .

loop_
_atom_site_aniso_label
_atom_site_aniso_U_11
_atom_site_aniso_U_22
_atom_site_aniso_U_33
_atom_site_aniso_U_23
_atom_site_aniso_U_13
_atom_site_aniso_U_12
Cd 0.04154(16) 0.0641(2) 0.0547(2) 0.01957(15) 0.01217(12) 0.02287(14)
O1 0.0533(19) 0.084(2) 0.062(2) 0.0271(18) -0.0004(16) 0.0148(18)
O2 0.061(2) 0.093(2) 0.063(2) 0.042(2) 0.0138(16) 0.0219(19)
O3 0.063(4) 0.098(5) 0.072(4) 0.044(4) 0.005(3) 0.005(3)
O7 0.060(6) 0.100(8) 0.080(7) 0.046(6) 0.009(5) 0.002(5)
O21 0.070(2) 0.090(3) 0.082(2) 0.020(2) 0.0283(19) 0.043(2)
O22 0.078(2) 0.077(2) 0.066(2) 0.008(2) 0.0203(19) 0.026(2)
O23 0.062(4) 0.083(5) 0.070(5) 0.010(4) 0.008(3) 0.016(4)
O27 0.057(5) 0.102(7) 0.117(8) -0.001(6) 0.009(5) 0.034(5)
N41 0.0407(18) 0.067(2) 0.0448(19) 0.0198(17) 0.0115(15) 0.0226(18)
N50 0.0351(17) 0.069(2) 0.053(2) 0.0194(19) 0.0097(15) 0.0141(18)
C1 0.053(3) 0.076(3) 0.051(3) 0.020(3) 0.015(2) 0.030(3)
C2 0.053(3) 0.069(3) 0.050(3) 0.023(2) 0.007(2) 0.018(2)
C3 0.057(3) 0.072(3) 0.058(3) 0.026(3) 0.019(2) 0.017(2)
C4 0.058(3) 0.082(3) 0.055(3) 0.023(3) 0.009(2) 0.020(3)
C5 0.079(4) 0.107(4) 0.056(3) 0.038(3) 0.004(3) 0.014(3)
C6 0.078(4) 0.099(4) 0.073(4) 0.047(3) 0.008(3) 0.015(3)
C7 0.058(3) 0.088(4) 0.066(3) 0.034(3) 0.011(2) 0.018(3)
C8 0.105(5) 0.167(7) 0.101(5) 0.094(6) 0.010(4) -0.010(5)
C9 0.220(12) 0.239(13) 0.140(8) 0.078(9) 0.107(9) 0.005(10)
C10 0.190(12) 0.39(2) 0.374(19) 0.343(18) 0.051(12) 0.053(13)
C11 0.058(3) 0.088(4) 0.062(3) 0.014(3) 0.006(2) 0.016(3)
C12 0.080(4) 0.133(6) 0.099(5) 0.034(5) -0.013(4) 0.016(4)
C13 0.086(5) 0.097(5) 0.170(8) -0.002(5) 0.007(5) 0.022(4)
C21 0.071(3) 0.059(3) 0.060(3) 0.033(2) 0.027(3) 0.030(3)
C22 0.055(3) 0.055(3) 0.063(3) 0.028(2) 0.020(2) 0.023(2)
C23 0.052(3) 0.072(3) 0.059(3) 0.022(3) 0.017(2) 0.019(2)
C24 0.077(3) 0.090(4) 0.076(4) 0.038(3) 0.040(3) 0.051(3)
C25 0.100(4) 0.075(4) 0.074(4) 0.021(3) 0.036(3) 0.041(3)
C26 0.082(4) 0.065(3) 0.069(3) 0.010(3) 0.018(3) 0.012(3)
C27 0.056(3) 0.066(3) 0.076(3) 0.023(3) 0.017(3) 0.015(2)
C28 0.126(6) 0.114(6) 0.087(5) -0.005(5) 0.006(4) 0.013(5)
C29 0.230(12) 0.203(11) 0.098(6) 0.060(7) -0.040(7) -0.046(9)
C30 0.256(14) 0.220(13) 0.131(8) 0.014(8) 0.017(8) -0.135(11)
C31 0.098(5) 0.165(7) 0.129(6) 0.074(5) 0.063(4) 0.087(5)
C32 0.096(5) 0.113(5) 0.150(6) 0.061(5) 0.024(4) 0.063(4)
C33 0.099(6) 0.216(11) 0.427(19) 0.228(13) 0.127(9) 0.081(7)
C42 0.049(2) 0.062(3) 0.049(2) 0.021(2) 0.0119(19) 0.018(2)
C43 0.070(3) 0.064(3) 0.066(3) 0.029(3) 0.019(2) 0.022(3)
C44 0.079(3) 0.083(4) 0.075(3) 0.041(3) 0.023(3) 0.049(3)
C45 0.072(3) 0.109(4) 0.069(3) 0.042(3) 0.027(3) 0.059(3)
C46 0.058(3) 0.120(5) 0.069(3) 0.040(3) 0.028(3) 0.051(3)
C47 0.042(3) 0.113(5) 0.089(4) 0.035(4) 0.025(3) 0.019(3)
C48 0.049(3) 0.091(4) 0.099(4) 0.034(4) 0.020(3) -0.001(3)
C49 0.047(2) 0.071(3) 0.064(3) 0.019(3) 0.010(2) 0.006(2)
C51 0.040(2) 0.073(3) 0.042(2) 0.022(2) 0.0065(17) 0.018(2)
C52 0.044(2) 0.101(4) 0.054(3) 0.026(3) 0.015(2) 0.029(3)
C53 0.060(3) 0.080(3) 0.044(2) 0.027(2) 0.014(2) 0.039(3)
C54 0.047(2) 0.071(3) 0.035(2) 0.017(2) 0.0072(17) 0.031(2)
C55 0.051(3) 0.074(3) 0.087(4) 0.029(3) 0.019(2) 0.019(2)
C56 0.068(3) 0.069(4) 0.107(5) 0.030(3) 0.023(3) 0.010(3)

loop_
_atom_type_symbol
_atom_type_description
_atom_type_scat_dispersion_real
_atom_type_scat_dispersion_imag
_atom_type_scat_source
C C 0.0033 0.0016 'International Tables Vol C Tables 4.2.6.8 and 6.1.1.4'
N N 0.0061 0.0033 'International Tables Vol C Tables 4.2.6.8 and 6.1.1.4'
O O 0.0106 0.0060 'International Tables Vol C Tables 4.2.6.8 and 6.1.1.4'
Cd Cd -0.8075 1.2024 'International Tables Vol C Tables 4.2.6.8 and 6.1.1.4'
H H 0.0000 0.0000 'International Tables Vol C Tables 4.2.6.8 and 6.1.1.4'

loop_
_geom_angle_atom_site_label_1
_geom_angle_atom_site_label_2
_geom_angle_atom_site_label_3
_geom_angle
_geom_angle_site_symmetry_1
_geom_angle_site_symmetry_3
_geom_angle_publ_flag
O1 Cd N41 123.59(12) . . ?
O1 Cd O22 103.05(13) . . ?
N41 Cd O22 123.65(13) . . ?
O1 Cd N50 89.20(12) . . ?
N41 Cd N50 73.49(13) . . ?
O22 Cd N50 142.03(14) . . ?
O1 Cd O21 120.47(13) . . ?
N41 Cd O21 112.29(12) . . ?
O22 Cd O21 54.62(12) . . ?
N50 Cd O21 88.08(12) . . ?
O1 Cd O2 55.07(11) . . ?
N41 Cd O2 96.19(12) . . ?
O22 Cd O2 85.26(13) . . ?
N50 Cd O2 129.43(12) . . ?
O21 Cd O2 138.95(11) . . ?
O1 Cd C21 111.79(13) . . ?
N41 Cd C21 124.37(12) . . ?
O22 Cd C21 27.77(13) . . ?
N50 Cd C21 114.37(15) . . ?
O21 Cd C21 27.12(13) . . ?
O2 Cd C21 112.01(14) . . ?
O1 Cd C1 27.54(13) . . ?
N41 Cd C1 111.55(13) . . ?
O22 Cd C1 95.00(13) . . ?
N50 Cd C1 110.24(13) . . ?
O21 Cd C1 135.70(13) . . ?
O2 Cd C1 27.54(13) . . ?
C21 Cd C1 115.27(13) . . ?
C1 O1 Cd 96.6(3) . . ?
C1 O2 Cd 87.5(3) . . ?
C21 O21 Cd 89.5(3) . . ?
C21 O22 Cd 94.2(3) . . ?
C42 N41 C54 119.9(4) . . ?
C42 N41 Cd 125.5(3) . . ?
C54 N41 Cd 114.5(3) . . ?
C49 N50 C51 119.8(4) . . ?
C49 N50 Cd 126.0(3) . . ?
C51 N50 Cd 113.8(3) . . ?
O2 C1 O1 120.9(4) . . ?
O2 C1 C2 119.9(4) . . ?
O1 C1 C2 119.2(4) . . ?
O2 C1 Cd 65.0(2) . . ?
O1 C1 Cd 55.9(2) . . ?
C2 C1 Cd 175.0(4) . . ?
C3 C2 C7 119.4(4) . . ?
C3 C2 C1 121.5(4) . . ?
C7 C2 C1 119.1(4) . . ?
O3 C3 C2 123.1(5) . . ?
O3 C3 C4 115.6(5) . . ?
C2 C3 C4 121.3(4) . . ?
C3 C4 C5 117.5(4) . . ?
C3 C4 C11 121.2(5) . . ?
C5 C4 C11 121.2(4) . . ?
C6 C5 C4 122.7(2) . . ?
C5 C6 C7 118.8 . . ?
C5 C6 C8 122.0(3) . . ?
C7 C6 C8 119.2(3) . . ?
O7 C7 C6 117.7(4) . . ?
O7 C7 C2 122.3(5) . . ?
C6 C7 C2 120.1(2) . . ?
C10 C8 C9 110.6(9) . . ?
C10 C8 C6 114.3(7) . . ?
C9 C8 C6 110.3(7) . . ?
C13 C11 C12 108.3(5) . . ?
C13 C11 C4 110.4(5) . . ?
C12 C11 C4 114.9(5) . . ?
O21 C21 O22 120.5(5) . . ?
O21 C21 C22 119.9(5) . . ?
O22 C21 C22 119.6(4) . . ?
O21 C21 Cd 63.3(3) . . ?
O22 C21 Cd 58.0(2) . . ?
C22 C21 Cd 168.5(3) . . ?
C27 C22 C23 118.1(4) . . ?
C27 C22 C21 121.3(4) . . ?
C23 C22 C21 120.5(4) . . ?
O23 C23 C24 118.6(5) . . ?
O23 C23 C22 120.4(5) . . ?
C24 C23 C22 120.9(5) . . ?
C25 C24 C23 117.8(5) . . ?
C25 C24 C31 121.0(5) . . ?
C23 C24 C31 121.1(6) . . ?
C24 C25 C26 123.8(5) . . ?
C25 C26 C27 117.3(5) . . ?
C25 C26 C28 122.7(6) . . ?
C27 C26 C28 120.0(6) . . ?
O27 C27 C22 119.6(6) . . ?
O27 C27 C26 118.5(6) . . ?
C22 C27 C26 121.9(5) . . ?
C30 C28 C29 118.3(8) . . ?
C30 C28 C26 113.6(8) . . ?
C29 C28 C26 111.6(7) . . ?
C33 C31 C32 123.1(8) . . ?
C33 C31 C24 116.5(6) . . ?
C32 C31 C24 113.3(5) . . ?
N41 C42 C43 121.2(4) . . ?
N41 C42 C55 118.6(4) . . ?
C43 C42 C55 120.2(4) . . ?
C44 C43 C42 120.1(5) . . ?
C43 C44 C53 119.9(5) . . ?
C46 C45 C53 121.7(5) . . ?
C45 C46 C52 121.0(4) . . ?
C48 C47 C52 120.0(4) . . ?
C47 C48 C49 120.4(5) . . ?
N50 C49 C48 120.6(5) . . ?
N50 C49 C56 117.7(4) . . ?
C48 C49 C56 121.6(5) . . ?
N50 C51 C52 122.3(4) . . ?
N50 C51 C54 118.9(3) . . ?
C52 C51 C54 118.8(4) . . ?
C47 C52 C51 116.8(5) . . ?
C47 C52 C46 123.2(4) . . ?
C51 C52 C46 120.0(5) . . ?
C44 C53 C54 118.0(4) . . ?
C44 C53 C45 123.7(5) . . ?
C54 C53 C45 118.3(5) . . ?
N41 C54 C53 120.9(4) . . ?
N41 C54 C51 119.0(4) . . ?
C53 C54 C51 120.0(4) . . ?

loop_
_geom_bond_atom_site_label_1
_geom_bond_atom_site_label_2
_geom_bond_distance
_geom_bond_site_symmetry_2
_geom_bond_publ_flag
Cd O1 2.256(3) . ?
Cd N41 2.284(4) . ?
Cd O22 2.296(3) . ?
Cd N50 2.328(3) . ?
Cd O21 2.412(4) . ?
Cd O2 2.455(3) . ?
Cd C21 2.699(5) . ?
Cd C1 2.707(5) . ?
O1 C1 1.260(6) . ?
O2 C1 1.253(6) . ?
O3 C3 1.333(7) . ?
O7 C7 1.352(9) . ?
O21 C21 1.231(6) . ?
O22 C21 1.261(6) . ?
O23 C23 1.321(8) . ?
O27 C27 1.333(8) . ?
N41 C42 1.309(6) . ?
N41 C54 1.371(5) . ?
N50 C49 1.323(6) . ?
N50 C51 1.350(6) . ?
C1 C2 1.490(6) . ?
C2 C3 1.383(6) . ?
C2 C7 1.404(5) . ?
C3 C4 1.384(6) . ?
C4 C5 1.391(6) . ?
C4 C11 1.510(7) . ?
C5 C6 1.3771 . ?
C6 C7 1.3811 . ?
C6 C8 1.526(7) . ?
C8 C10 1.410(11) . ?
C8 C9 1.511(12) . ?
C11 C13 1.490(8) . ?
C11 C12 1.505(8) . ?
C21 C22 1.491(7) . ?
C22 C27 1.380(7) . ?
C22 C23 1.402(6) . ?
C23 C24 1.392(7) . ?
C24 C25 1.360(8) . ?
C24 C31 1.530(7) . ?
C25 C26 1.372(8) . ?
C26 C27 1.389(7) . ?
C26 C28 1.533(9) . ?
C28 C30 1.393(12) . ?
C28 C29 1.474(11) . ?
C31 C33 1.369(10) . ?
C31 C32 1.469(9) . ?
C42 C43 1.398(6) . ?
C42 C55 1.501(6) . ?
C43 C44 1.358(7) . ?
C44 C53 1.382(7) . ?
C45 C46 1.334(8) . ?
C45 C53 1.438(7) . ?
C46 C52 1.418(7) . ?
C47 C48 1.354(8) . ?
C47 C52 1.395(8) . ?
C48 C49 1.394(7) . ?
C49 C56 1.484(7) . ?
C51 C52 1.401(6) . ?
C51 C54 1.442(6) . ?
C53 C54 1.404(6) . ?

loop_
_geom_hbond_atom_site_label_D
_geom_hbond_atom_site_label_H
_geom_hbond_atom_site_label_A
_geom_hbond_distance_DH
_geom_hbond_distance_HA
_geom_hbond_distance_DA
_geom_hbond_angle_DHA
_geom_hbond_site_symmetry_A
O3 H3 O2 0.82 1.94 2.617(6) 139.3 .
O7 H7 O1 0.82 1.79 2.522(10) 147.3 .
O23 H23 O22 0.82 1.83 2.542(7) 145.1 .
O27 H27 O21 0.82 1.81 2.541(9) 148.2 .
C30 H30B O7 0.96 2.23 3.153(16) 162.1 2_454
